data_4308227
loop_
_publ_author_name
'Zentaro Matsumoto'
'Takashi Aridomi'
'Asako Igashira-Kamiyama'
'Tatsuya Kawamoto'
'Takumi Konno'

_publ_section_title
;
Proton-Induced Cis-Trans Conversion of a Platinum(II) Center Coordinated
by l-Cysteinatocobalt(III) Metalloligands
;
_journal_name_full 'Inorganic Chemistry'
_journal_page_first 2968
_journal_page_last 2970
_journal_paper_doi 10.1021/ic070265f
_journal_volume 46
_journal_year 2007
_chemical_absolute_configuration rm
_chemical_formula_sum 'C14 H52 Cl6 Co2 N10 O20 Pt S2'
_chemical_formula_weight 1270.43
_chemical_name_systematic
; 
 ? 
;
_space_group_IT_number 20
_symmetry_cell_setting orthorhombic
_symmetry_space_group_name_Hall 'C 2c 2'
_symmetry_space_group_name_H-M 'C 2 2 21'
_atom_sites_solution_hydrogens geom
_atom_sites_solution_primary direct
_atom_sites_solution_secondary difmap
_audit_creation_method SHELXL-97
_cell_angle_alpha 90.00
_cell_angle_beta 90.00
_cell_angle_gamma 90.00
_cell_formula_units_Z 4
_cell_length_a 13.026(2)
_cell_length_b 14.733(2)
_cell_length_c 21.529(4)
_cell_measurement_reflns_used 25
_cell_measurement_temperature 296(2)
_cell_measurement_theta_max 14.8
_cell_measurement_theta_min 12.6
_cell_volume 4131.7(11)
_computing_cell_refinement WinAFC
_computing_data_collection WinAFC
_computing_data_reduction CrystalStructure
_computing_structure_refinement 'SHELXL-97 (Sheldrick, 1997)'
_computing_structure_solution SIR92
_diffrn_ambient_temperature 296(2)
_diffrn_measured_fraction_theta_full 0.998
_diffrn_measured_fraction_theta_max 0.998
_diffrn_measurement_device_type 'Rigaku AFC7R'
_diffrn_measurement_method \w
_diffrn_radiation_monochromator graphite
_diffrn_radiation_source 'fine-focus sealed tube'
_diffrn_radiation_type MoK\a
_diffrn_radiation_wavelength 0.71069
_diffrn_reflns_av_R_equivalents 0.0260
_diffrn_reflns_av_sigmaI/netI 0.0235
_diffrn_reflns_limit_h_max 16
_diffrn_reflns_limit_h_min -6
_diffrn_reflns_limit_k_max 19
_diffrn_reflns_limit_k_min 0
_diffrn_reflns_limit_l_max 28
_diffrn_reflns_limit_l_min -11
_diffrn_reflns_number 3084
_diffrn_reflns_theta_full 27.53
_diffrn_reflns_theta_max 27.53
_diffrn_reflns_theta_min 2.76
_diffrn_standards_decay_% 0.00
_diffrn_standards_interval_count 0
_diffrn_standards_number 3
_exptl_absorpt_coefficient_mu 4.743
_exptl_absorpt_correction_T_max 0.5364
_exptl_absorpt_correction_T_min 0.4505
_exptl_absorpt_correction_type psi-scan
_exptl_crystal_colour red
_exptl_crystal_density_diffrn 2.042
_exptl_crystal_density_method 'not measured'
_exptl_crystal_description prism
_exptl_crystal_F_000 2528
_exptl_crystal_size_max 0.20
_exptl_crystal_size_mid 0.15
_exptl_crystal_size_min 0.15
_refine_diff_density_max 0.885
_refine_diff_density_min -1.138
_refine_diff_density_rms 0.134
_refine_ls_abs_structure_details 'Flack H D (1983), Acta Cryst. A39, 876-881'
_refine_ls_abs_structure_Flack 0.000(8)
_refine_ls_extinction_method none
_refine_ls_goodness_of_fit_ref 1.068
_refine_ls_hydrogen_treatment 'riding model'
_refine_ls_matrix_type full
_refine_ls_number_parameters 246
_refine_ls_number_reflns 2742
_refine_ls_number_restraints 0
_refine_ls_restrained_S_all 1.068
_refine_ls_R_factor_all 0.0367
_refine_ls_R_factor_gt 0.0332
_refine_ls_shift/su_max 0.001
_refine_ls_shift/su_mean 0.000
_refine_ls_structure_factor_coef Fsqd
_refine_ls_weighting_details 'calc w=1/[\s^2^(Fo^2^)+(0.0582P)^2^+13.7740P] where P=(Fo^2^+2Fc^2^)/3'
_refine_ls_weighting_scheme calc
_refine_ls_wR_factor_gt 0.0896
_refine_ls_wR_factor_ref 0.0917
_reflns_number_gt 2577
_reflns_number_total 2742
_reflns_threshold_expression >2sigma(I)
_cod_data_source_file ic070265f-file001_1.cif
_cod_data_source_block '[1]'
_cod_depositor_comments
;
The following automatic conversions were performed:
'_symmetry_cell_setting' value 'Orthorhombic' changed to 'orthorhombic'
according to '/home/saulius/struct/CIF-dictionaries/cif_core.dic'
dictionary named 'cif_core.dic' version 2.4.1 from 2010-06-29.

Automatic conversion script
Id: cif_fix_enum 1527 2010-12-29 10:47:43Z saulius 

The following automatic conversions were performed:

'_exptl_absorpt_correction_type' tag value 'psi-scans' was replaced
with 'psi-scan' value.

Automatic conversion script
Id: cif_fix_values 1646 2011-03-28 12:23:43Z adriana 
;
_cod_original_cell_volume 4131.8(12)
_cod_database_code 4308227

loop_
_symmetry_equiv_pos_as_xyz
'x, y, z'
'x, -y, -z'
'-x, y, -z+1/2'
'-x, -y, z+1/2'
'x+1/2, y+1/2, z'
'x+1/2, -y+1/2, -z'
'-x+1/2, y+1/2, -z+1/2'
'-x+1/2, -y+1/2, z+1/2'

loop_
_atom_site_label
_atom_site_type_symbol
_atom_site_fract_x
_atom_site_fract_y
_atom_site_fract_z
_atom_site_U_iso_or_equiv
_atom_site_adp_type
_atom_site_occupancy
_atom_site_symmetry_multiplicity
_atom_site_calc_flag
_atom_site_refinement_flags
_atom_site_disorder_assembly
_atom_site_disorder_group
Pt1 Pt 0.5000 0.35390(2) 0.7500 0.02999(11) Uani 1 2 d S . .
Co1 Co 0.73861(6) 0.35311(7) 0.64414(4) 0.03047(19) Uani 1 1 d . C .
S1 S 0.56569(13) 0.36413(12) 0.65072(7) 0.0325(3) Uani 1 1 d . . .
O1 O 0.6426(6) 0.3946(5) 0.4853(3) 0.0624(19) Uani 1 1 d . . .
O2 O 0.4846(5) 0.3360(5) 0.4858(3) 0.0600(18) Uani 1 1 d . . .
H23 H 0.4753 0.3703 0.4563 0.090 Uiso 1 1 calc R . .
N1 N 0.7132(5) 0.2733(5) 0.5699(3) 0.0419(16) Uani 1 1 d . . .
H5 H 0.7504 0.2950 0.5379 0.050 Uiso 1 1 calc R . .
H6 H 0.7372 0.2174 0.5786 0.050 Uiso 1 1 calc R . .
N2 N 0.7585(5) 0.4364(5) 0.7142(3) 0.0384(13) Uani 1 1 d . C .
H7 H 0.7065 0.4304 0.7414 0.046 Uiso 1 1 calc R . .
H8 H 0.8175 0.4230 0.7339 0.046 Uiso 1 1 calc R . .
N3 N 0.7473(5) 0.4624(4) 0.5932(3) 0.0417(15) Uani 1 1 d . . .
H14 H 0.7816 0.4502 0.5579 0.050 Uiso 0.70 1 calc PR A 1
H13 H 0.6838 0.4813 0.5831 0.050 Uiso 0.70 1 calc PR A 1
H14B H 0.8113 0.4685 0.5780 0.050 Uiso 0.30 1 calc PR A 2
H13B H 0.7035 0.4584 0.5611 0.050 Uiso 0.30 1 calc PR A 2
N4 N 0.7429(5) 0.2480(5) 0.7011(3) 0.0394(14) Uani 1 1 d . . .
H15 H 0.7081 0.2609 0.7361 0.047 Uiso 1 1 calc R C .
H16 H 0.7133 0.1996 0.6829 0.047 Uiso 1 1 calc R . .
N5 N 0.8890(5) 0.3339(5) 0.6356(3) 0.0422(15) Uani 1 1 d . . .
H21 H 0.9076 0.3397 0.5955 0.051 Uiso 1 1 calc R C .
H22 H 0.9232 0.3758 0.6579 0.051 Uiso 1 1 calc R . .
C1 C 0.5364(7) 0.2635(6) 0.6056(4) 0.0417(17) Uani 1 1 d . . .
H2 H 0.5489 0.2094 0.6301 0.050 Uiso 1 1 calc R . .
H3 H 0.4649 0.2640 0.5931 0.050 Uiso 1 1 calc R . .
C2 C 0.6052(6) 0.2641(6) 0.5489(3) 0.0403(16) Uani 1 1 d . . .
H4 H 0.5977 0.2059 0.5273 0.048 Uiso 1 1 calc R . .
C3 C 0.5783(7) 0.3410(7) 0.5032(4) 0.0451(19) Uani 1 1 d . . .
C4 C 0.7623(9) 0.5303(6) 0.6910(5) 0.058(2) Uani 1 1 d . . .
H9 H 0.6939 0.5563 0.6923 0.070 Uiso 0.70 1 calc PR B 1
H10 H 0.8061 0.5663 0.7178 0.070 Uiso 0.70 1 calc PR B 1
H9B H 0.7257 0.5690 0.7199 0.070 Uiso 0.30 1 calc PR B 2
H10B H 0.8333 0.5501 0.6903 0.070 Uiso 0.30 1 calc PR B 2
C5 C 0.8010(10) 0.5342(8) 0.6281(6) 0.047(3) Uani 0.70 1 d P C 1
H12 H 0.8745 0.5239 0.6275 0.056 Uiso 0.70 1 calc PR C 1
H11 H 0.7871 0.5932 0.6099 0.056 Uiso 0.70 1 calc PR C 1
C5B C 0.7210(18) 0.5426(19) 0.6323(14) 0.043(6) Uani 0.30 1 d P C 2
H12B H 0.7486 0.5973 0.6137 0.051 Uiso 0.30 1 calc PR C 2
H11B H 0.6470 0.5489 0.6352 0.051 Uiso 0.30 1 calc PR C 2
C6 C 0.8519(7) 0.2270(7) 0.7164(5) 0.056(2) Uani 1 1 d . C .
H17 H 0.8581 0.1646 0.7302 0.068 Uiso 1 1 calc R . .
H18 H 0.8760 0.2665 0.7493 0.068 Uiso 1 1 calc R . .
C7 C 0.9150(7) 0.2417(6) 0.6582(5) 0.054(2) Uani 1 1 d . C .
H19 H 0.9877 0.2374 0.6675 0.064 Uiso 1 1 calc R . .
H20 H 0.8981 0.1965 0.6270 0.064 Uiso 1 1 calc R . .
Cl1 Cl 0.5000 0.51086(17) 0.7500 0.0549(7) Uani 1 2 d S . .
Cl2 Cl 0.5000 0.19855(16) 0.7500 0.0466(6) Uani 1 2 d S . .
Cl3 Cl 0.7296(2) 0.81840(18) 0.61380(13) 0.0585(5) Uiso 1 1 d . . .
O3 O 0.6268(18) 0.8000(17) 0.6105(11) 0.099(7) Uiso 0.50 1 d P D 1
O4 O 0.7644(16) 0.9083(15) 0.6383(11) 0.092(6) Uiso 0.50 1 d P D 1
O5 O 0.7756(16) 0.8187(15) 0.5548(10) 0.093(6) Uiso 0.50 1 d P D 1
O6 O 0.781(2) 0.7614(17) 0.6589(12) 0.106(7) Uiso 0.50 1 d P D 1
O3B O 0.6294(17) 0.8459(17) 0.5972(10) 0.097(6) Uiso 0.50 1 d P D 2
O4B O 0.781(3) 0.856(3) 0.6646(17) 0.163(12) Uiso 0.50 1 d P D 2
O5B O 0.7805(14) 0.7695(13) 0.5648(8) 0.066(4) Uiso 0.50 1 d P D 2
O6B O 0.695(3) 0.736(3) 0.653(2) 0.201(16) Uiso 0.50 1 d P D 2
Cl4 Cl 0.4882(8) 0.0000 0.5000 0.073(2) Uiso 0.60 2 d SP . 1
O7 O 0.4255(12) -0.0728(11) 0.5081(8) 0.081(5) Uiso 0.80 1 d P . 1
O8 O 0.554(2) 0.019(2) 0.5525(13) 0.161(9) Uiso 0.60 1 d P . 1
Cl5 Cl 0.4788(9) 0.0244(8) 0.5205(6) 0.050(2) Uiso 0.20 1 d P . 2
O9 O 0.490(3) 0.027(2) 0.5843(17) 0.067(9) Uiso 0.20 1 d P . 2
O10 O 0.588(3) 0.032(3) 0.500(2) 0.070(11) Uiso 0.20 1 d P . 2
O11 O 0.423(4) 0.098(4) 0.500(3) 0.071(15) Uiso 0.20 1 d P . 2
Cl6 Cl 1.0000 0.4439(3) 0.7500 0.0714(10) Uani 1 2 d S . .
O12 O 0.6768(10) 0.0756(10) 0.6506(6) 0.133(4) Uiso 1 1 d . . .
O13 O 0.9220(7) 0.0309(7) 0.5860(5) 0.092(3) Uiso 1 1 d . . .

loop_
_atom_site_aniso_label
_atom_site_aniso_U_11
_atom_site_aniso_U_22
_atom_site_aniso_U_33
_atom_site_aniso_U_23
_atom_site_aniso_U_13
_atom_site_aniso_U_12
Pt1 0.03128(17) 0.03252(17) 0.02617(16) 0.000 0.00522(18) 0.000
Co1 0.0327(4) 0.0342(4) 0.0245(4) 0.0017(4) 0.0035(3) -0.0001(4)
S1 0.0339(7) 0.0386(8) 0.0251(7) 0.0017(7) 0.0044(6) 0.0006(7)
O1 0.082(5) 0.067(4) 0.038(3) 0.010(3) -0.005(3) -0.020(4)
O2 0.050(4) 0.075(4) 0.055(4) 0.019(3) -0.009(3) -0.003(4)
N1 0.043(4) 0.053(4) 0.029(3) -0.013(3) 0.002(3) 0.000(3)
N2 0.035(3) 0.047(4) 0.034(3) -0.002(3) 0.004(3) -0.005(3)
N3 0.042(4) 0.047(3) 0.037(3) 0.010(3) 0.002(3) -0.004(3)
N4 0.038(3) 0.043(3) 0.037(3) 0.008(3) 0.003(3) -0.003(3)
N5 0.035(3) 0.047(4) 0.044(3) 0.010(3) 0.006(3) -0.004(3)
C1 0.044(4) 0.046(4) 0.036(4) 0.002(3) 0.004(3) -0.005(3)
C2 0.046(4) 0.049(4) 0.026(3) -0.004(3) 0.005(3) -0.003(3)
C3 0.050(4) 0.058(5) 0.028(3) -0.001(4) 0.005(3) 0.000(4)
C4 0.073(7) 0.040(4) 0.061(6) -0.011(4) 0.008(5) 0.006(5)
C5 0.045(6) 0.040(5) 0.056(7) -0.001(5) -0.008(5) -0.010(5)
C5B 0.022(11) 0.052(14) 0.054(16) 0.016(12) -0.003(10) -0.003(10)
C6 0.041(4) 0.062(6) 0.067(6) 0.027(5) 0.000(4) 0.001(4)
C7 0.040(4) 0.045(4) 0.076(7) 0.008(4) 0.009(4) 0.009(3)
Cl1 0.0727(18) 0.0323(11) 0.0598(16) 0.000 0.028(2) 0.000
Cl2 0.0676(16) 0.0342(10) 0.0379(11) 0.000 0.0164(19) 0.000
Cl6 0.0548(18) 0.070(2) 0.089(3) 0.000 -0.022(3) 0.000

loop_
_atom_type_symbol
_atom_type_description
_atom_type_scat_dispersion_real
_atom_type_scat_dispersion_imag
_atom_type_scat_source
C C 0.0033 0.0016 'International Tables Vol C Tables 4.2.6.8 and 6.1.1.4'
H H 0.0000 0.0000 'International Tables Vol C Tables 4.2.6.8 and 6.1.1.4'
N N 0.0061 0.0033 'International Tables Vol C Tables 4.2.6.8 and 6.1.1.4'
Cl Cl 0.1484 0.1585 'International Tables Vol C Tables 4.2.6.8 and 6.1.1.4'
Co Co 0.3494 0.9721 'International Tables Vol C Tables 4.2.6.8 and 6.1.1.4'
O O 0.0106 0.0060 'International Tables Vol C Tables 4.2.6.8 and 6.1.1.4'
Pt Pt -1.7033 8.3905 'International Tables Vol C Tables 4.2.6.8 and 6.1.1.4'
S S 0.1246 0.1234 'International Tables Vol C Tables 4.2.6.8 and 6.1.1.4'

loop_
_geom_angle_atom_site_label_1
_geom_angle_atom_site_label_2
_geom_angle_atom_site_label_3
_geom_angle
_geom_angle_site_symmetry_1
_geom_angle_site_symmetry_3
_geom_angle_publ_flag
Cl2 Pt1 S1 93.74(5) . 3_656 ?
Cl2 Pt1 S1 93.74(5) . . ?
S1 Pt1 S1 172.51(9) 3_656 . ?
Cl2 Pt1 Cl1 180.000(1) . . ?
S1 Pt1 Cl1 86.26(5) 3_656 . ?
S1 Pt1 Cl1 86.26(5) . . ?
N3 Co1 N2 84.7(3) . . ?
N3 Co1 N4 173.5(3) . . ?
N2 Co1 N4 90.5(3) . . ?
N3 Co1 N5 90.5(3) . . ?
N2 Co1 N5 91.7(3) . . ?
N4 Co1 N5 85.3(3) . . ?
N3 Co1 N1 92.6(3) . . ?
N2 Co1 N1 176.7(3) . . ?
N4 Co1 N1 92.3(3) . . ?
N5 Co1 N1 90.3(3) . . ?
N3 Co1 S1 91.9(2) . . ?
N2 Co1 S1 92.2(2) . . ?
N4 Co1 S1 92.6(2) . . ?
N5 Co1 S1 175.6(2) . . ?
N1 Co1 S1 85.9(2) . . ?
C1 S1 Co1 96.7(3) . . ?
C1 S1 Pt1 111.4(3) . . ?
Co1 S1 Pt1 115.00(7) . . ?
C2 N1 Co1 116.8(5) . . ?
C4 N2 Co1 109.4(5) . . ?
C5 N3 C5B 41.6(10) . . ?
C5 N3 Co1 109.5(6) . . ?
C5B N3 Co1 108.9(11) . . ?
C6 N4 Co1 109.1(5) . . ?
C7 N5 Co1 109.0(5) . . ?
C2 C1 S1 107.7(6) . . ?
N1 C2 C1 108.4(6) . . ?
N1 C2 C3 110.1(7) . . ?
C1 C2 C3 112.6(7) . . ?
O1 C3 O2 127.1(9) . . ?
O1 C3 C2 121.5(8) . . ?
O2 C3 C2 111.3(8) . . ?
C5B C4 C5 43.6(12) . . ?
C5B C4 N2 114.8(14) . . ?
C5 C4 N2 111.5(8) . . ?
C4 C5 N3 106.4(9) . . ?
C4 C5B N3 108.8(17) . . ?
N4 C6 C7 107.8(7) . . ?
N5 C7 C6 106.1(7) . . ?
O3 Cl3 O4B 126.0(18) . . ?
O3 Cl3 O5 111.7(14) . . ?
O4B Cl3 O5 120.3(16) . . ?
O3 Cl3 O3B 30.6(12) . . ?
O4B Cl3 O3B 121.7(19) . . ?
O5 Cl3 O3B 99.5(13) . . ?
O3 Cl3 O5B 108.3(13) . . ?
O4B Cl3 O5B 123.5(17) . . ?
O5 Cl3 O5B 30.9(9) . . ?
O3B Cl3 O5B 112.6(12) . . ?
O3 Cl3 O6 111.7(15) . . ?
O4B Cl3 O6 58.9(18) . . ?
O5 Cl3 O6 114.4(14) . . ?
O3B Cl3 O6 139.6(14) . . ?
O5B Cl3 O6 89.4(12) . . ?
O3 Cl3 O4 119.4(13) . . ?
O4B Cl3 O4 39.4(17) . . ?
O5 Cl3 O4 100.8(12) . . ?
O3B Cl3 O4 96.6(13) . . ?
O5B Cl3 O4 124.2(12) . . ?
O6 Cl3 O4 97.9(13) . . ?
O3 Cl3 O6B 65.7(16) . . ?
O4B Cl3 O6B 91(2) . . ?
O5 Cl3 O6B 128.4(18) . . ?
O3B Cl3 O6B 95.4(17) . . ?
O5B Cl3 O6B 98.1(18) . . ?
O6 Cl3 O6B 46.4(15) . . ?
O4 Cl3 O6B 126(2) . . ?
O7 Cl4 O7 106.2(15) . 2_556 ?
O7 Cl4 O8 113.8(13) . . ?
O7 Cl4 O8 107.8(14) 2_556 . ?
O7 Cl4 O8 107.8(14) . 2_556 ?
O7 Cl4 O8 113.8(13) 2_556 2_556 ?
O8 Cl4 O8 108(2) . 2_556 ?
Cl5 Cl5 O11 105(3) 2_556 . ?
Cl5 Cl5 O9 142(2) 2_556 . ?
O11 Cl5 O9 111(3) . . ?
Cl5 Cl5 O10 79.8(18) 2_556 . ?
O11 Cl5 O10 110(3) . . ?
O9 Cl5 O10 101(3) . . ?
Cl5 Cl5 O10 59.3(16) 2_556 2_556 ?
O11 Cl5 O10 138(3) . 2_556 ?
O9 Cl5 O10 100(3) . 2_556 ?
O10 Cl5 O10 34(3) . 2_556 ?
Cl5 Cl5 O11 42(2) 2_556 2_556 ?
O11 Cl5 O11 117(4) . 2_556 ?
O9 Cl5 O11 107(2) . 2_556 ?
O10 Cl5 O11 111(2) . 2_556 ?
O10 Cl5 O11 79(2) 2_556 2_556 ?
O10 O10 Cl5 86(2) 2_556 . ?
O10 O10 Cl5 61(2) 2_556 2_556 ?
Cl5 O10 Cl5 40.9(14) . 2_556 ?
Cl5 O11 Cl5 33.4(17) . 2_556 ?

loop_
_geom_bond_atom_site_label_1
_geom_bond_atom_site_label_2
_geom_bond_distance
_geom_bond_site_symmetry_2
_geom_bond_publ_flag
Pt1 Cl2 2.289(2) . ?
Pt1 S1 2.3072(16) 3_656 ?
Pt1 S1 2.3072(16) . ?
Pt1 Cl1 2.312(3) . ?
Co1 N3 1.951(6) . ?
Co1 N2 1.961(6) . ?
Co1 N4 1.975(6) . ?
Co1 N5 1.988(6) . ?
Co1 N1 2.012(6) . ?
Co1 S1 2.2629(18) . ?
S1 C1 1.813(8) . ?
O1 C3 1.214(11) . ?
O2 C3 1.278(11) . ?
N1 C2 1.483(11) . ?
N2 C4 1.472(11) . ?
N3 C5 1.473(13) . ?
N3 C5B 1.49(3) . ?
N4 C6 1.490(11) . ?
N5 C7 1.482(11) . ?
C1 C2 1.514(10) . ?
C2 C3 1.540(12) . ?
C4 C5B 1.39(3) . ?
C4 C5 1.446(16) . ?
C6 C7 1.514(13) . ?
Cl3 O3 1.37(2) . ?
Cl3 O4B 1.40(4) . ?
Cl3 O5 1.40(2) . ?
Cl3 O3B 1.41(2) . ?
Cl3 O5B 1.439(18) . ?
Cl3 O6 1.45(2) . ?
Cl3 O4 1.50(2) . ?
Cl3 O6B 1.55(4) . ?
Cl4 O7 1.359(16) . ?
Cl4 O7 1.359(16) 2_556 ?
Cl4 O8 1.44(3) . ?
Cl4 O8 1.44(3) 2_556 ?
Cl5 Cl5 1.14(3) 2_556 ?
Cl5 O11 1.38(6) . ?
Cl5 O9 1.38(4) . ?
Cl5 O10 1.50(4) . ?
Cl5 O10 1.71(4) 2_556 ?
Cl5 O11 2.00(6) 2_556 ?
O10 O10 0.96(8) 2_556 ?
O10 Cl5 1.71(4) 2_556 ?
O11 Cl5 2.00(6) 2_556 ?

loop_
_geom_torsion_atom_site_label_1
_geom_torsion_atom_site_label_2
_geom_torsion_atom_site_label_3
_geom_torsion_atom_site_label_4
_geom_torsion
_geom_torsion_site_symmetry_1
_geom_torsion_site_symmetry_2
_geom_torsion_site_symmetry_3
_geom_torsion_site_symmetry_4
_geom_torsion_publ_flag
N3 Co1 S1 C1 112.6(3) . . . . ?
N2 Co1 S1 C1 -162.6(3) . . . . ?
N4 Co1 S1 C1 -72.0(3) . . . . ?
N5 Co1 S1 C1 -10(3) . . . . ?
N1 Co1 S1 C1 20.1(3) . . . . ?
N3 Co1 S1 Pt1 -129.9(2) . . . . ?
N2 Co1 S1 Pt1 -45.2(2) . . . . ?
N4 Co1 S1 Pt1 45.5(2) . . . . ?
N5 Co1 S1 Pt1 107(3) . . . . ?
N1 Co1 S1 Pt1 137.6(2) . . . . ?
Cl2 Pt1 S1 C1 25.1(3) . . . . ?
S1 Pt1 S1 C1 -154.9(3) 3_656 . . . ?
Cl1 Pt1 S1 C1 -154.9(3) . . . . ?
Cl2 Pt1 S1 Co1 -83.70(8) . . . . ?
S1 Pt1 S1 Co1 96.30(8) 3_656 . . . ?
Cl1 Pt1 S1 Co1 96.30(8) . . . . ?
N3 Co1 N1 C2 -86.0(6) . . . . ?
N2 Co1 N1 C2 -49(5) . . . . ?
N4 Co1 N1 C2 98.2(6) . . . . ?
N5 Co1 N1 C2 -176.5(6) . . . . ?
S1 Co1 N1 C2 5.7(6) . . . . ?
N3 Co1 N2 C4 3.3(7) . . . . ?
N4 Co1 N2 C4 178.9(7) . . . . ?
N5 Co1 N2 C4 93.7(6) . . . . ?
N1 Co1 N2 C4 -33(5) . . . . ?
S1 Co1 N2 C4 -88.4(6) . . . . ?
N2 Co1 N3 C5 21.6(7) . . . . ?
N4 Co1 N3 C5 -21(3) . . . . ?
N5 Co1 N3 C5 -70.1(7) . . . . ?
N1 Co1 N3 C5 -160.4(7) . . . . ?
S1 Co1 N3 C5 113.6(7) . . . . ?
N2 Co1 N3 C5B -22.6(10) . . . . ?
N4 Co1 N3 C5B -65(3) . . . . ?
N5 Co1 N3 C5B -114.3(11) . . . . ?
N1 Co1 N3 C5B 155.4(11) . . . . ?
S1 Co1 N3 C5B 69.4(10) . . . . ?
N3 Co1 N4 C6 -37(3) . . . . ?
N2 Co1 N4 C6 -79.7(6) . . . . ?
N5 Co1 N4 C6 12.0(6) . . . . ?
N1 Co1 N4 C6 102.1(6) . . . . ?
S1 Co1 N4 C6 -172.0(6) . . . . ?
N3 Co1 N5 C7 -168.0(6) . . . . ?
N2 Co1 N5 C7 107.3(6) . . . . ?
N4 Co1 N5 C7 16.9(6) . . . . ?
N1 Co1 N5 C7 -75.3(6) . . . . ?
S1 Co1 N5 C7 -45(3) . . . . ?
Co1 S1 C1 C2 -44.5(6) . . . . ?
Pt1 S1 C1 C2 -164.8(5) . . . . ?
Co1 N1 C2 C1 -36.3(9) . . . . ?
Co1 N1 C2 C3 87.3(7) . . . . ?
S1 C1 C2 N1 53.9(8) . . . . ?
S1 C1 C2 C3 -68.2(8) . . . . ?
N1 C2 C3 O1 5.3(11) . . . . ?
C1 C2 C3 O1 126.4(9) . . . . ?
N1 C2 C3 O2 -178.2(7) . . . . ?
C1 C2 C3 O2 -57.0(10) . . . . ?
Co1 N2 C4 C5B 18.9(15) . . . . ?
Co1 N2 C4 C5 -28.6(11) . . . . ?
C5B C4 C5 N3 -58.0(18) . . . . ?
N2 C4 C5 N3 45.8(13) . . . . ?
C5B N3 C5 C4 54.9(17) . . . . ?
Co1 N3 C5 C4 -41.8(10) . . . . ?
C5 C4 C5B N3 58.2(15) . . . . ?
N2 C4 C5B N3 -38(2) . . . . ?
C5 N3 C5B C4 -60.0(15) . . . . ?
Co1 N3 C5B C4 38.5(18) . . . . ?
Co1 N4 C6 C7 -37.9(9) . . . . ?
Co2 N5 C7 C6 -41.3(9) . . . . ?
N4 C6 C7 N5 51.8(10) . . . . ?
Cl5 Cl5 O10 O10 -49(6) 2_556 . . 2_556 ?
O11 Cl5 O10 O10 -151(6) . . . 2_556 ?
O9 Cl5 O10 O10 93(6) . . . 2_556 ?
O11 Cl5 O10 O10 -20(7) 2_556 . . 2_556 ?
O11 Cl5 O10 Cl5 -102(3) . . . 2_556 ?
O9 Cl5 O10 Cl5 141(2) . . . 2_556 ?
O10 Cl5 O10 Cl5 49(6) 2_556 . . 2_556 ?
O11 Cl5 O10 Cl5 29(2) 2_556 . . 2_556 ?
O9 Cl5 O11 Cl5 -165(3) . . . 2_556 ?
O10 Cl5 O11 Cl5 84(3) . . . 2_556 ?
O10 Cl5 O11 Cl5 60(4) 2_556 . . 2_556 ?
O11 Cl5 O11 Cl5 -43.1(15) 2_556 . . 2_556 ?
